data_4106338
loop_
_publ_author_name
'G. K. Surya Prakash'
'Fang Wang'
'Chuanfa Ni'
'Jingguo Shen'
'Ralf Haiges'
'Andrei K. Yudin'
'Thomas Mathew'
'George A. Olah'

_publ_section_title
;
 Conformational Study of 9-Dehydro-9-Trifluoromethyl Cinchona Alkaloids
 via 19F NMR Spectroscopy: Emergence of Trifluoromethyl Moiety as a
 Conformational Stabilizer and a Probe
;
_journal_name_full 'Journal of the American Chemical Society'
_journal_page_first 9992
_journal_page_last 9995
_journal_paper_doi 10.1021/ja202373d
_journal_volume 133
_journal_year 2011
_chemical_formula_sum 'C21 H23 F3 N2 O2'
_chemical_formula_weight 392.41
_chemical_name_systematic
; 
 ? 
;
_space_group_IT_number 1
_symmetry_cell_setting triclinic
_symmetry_space_group_name_Hall 'P 1'
_symmetry_space_group_name_H-M 'P 1'
_atom_sites_solution_hydrogens geom
_atom_sites_solution_primary direct
_atom_sites_solution_secondary difmap
_audit_creation_method SHELXL-97
_cell_angle_alpha 90.00
_cell_angle_beta 100.954(14)
_cell_angle_gamma 90.00
_cell_formula_units_Z 4
_cell_length_a 12.440(10)
_cell_length_b 12.594(10)
_cell_length_c 12.697(10)
_cell_measurement_temperature 153(2)
_cell_volume 1953(3)
_computing_structure_refinement 'SHELXL-97 (Sheldrick, 1997)'
_computing_structure_solution 'SHELXS-97 (Sheldrick, 1990)'
_diffrn_ambient_temperature 153(2)
_diffrn_measured_fraction_theta_full 0.895
_diffrn_measured_fraction_theta_max 0.895
_diffrn_radiation_monochromator graphite
_diffrn_radiation_source 'fine-focus sealed tube'
_diffrn_radiation_type MoK\a
_diffrn_radiation_wavelength 0.71073
_diffrn_reflns_av_R_equivalents 0.0563
_diffrn_reflns_av_sigmaI/netI 0.1984
_diffrn_reflns_limit_h_max 16
_diffrn_reflns_limit_h_min -16
_diffrn_reflns_limit_k_max 16
_diffrn_reflns_limit_k_min -16
_diffrn_reflns_limit_l_max 16
_diffrn_reflns_limit_l_min -15
_diffrn_reflns_number 16803
_diffrn_reflns_theta_full 28.09
_diffrn_reflns_theta_max 28.09
_diffrn_reflns_theta_min 1.62
_exptl_absorpt_coefficient_mu 0.105
_exptl_crystal_density_diffrn 1.334
_exptl_crystal_F_000 824
_refine_diff_density_max 0.218
_refine_diff_density_min -0.143
_refine_diff_density_rms 0.034
_refine_ls_abs_structure_details 'Flack H D (1983), Acta Cryst. A39, 876-881'
_refine_ls_abs_structure_Flack -1.4(9)
_refine_ls_extinction_method none
_refine_ls_goodness_of_fit_ref 0.705
_refine_ls_hydrogen_treatment mixed
_refine_ls_matrix_type full
_refine_ls_number_parameters 1017
_refine_ls_number_reflns 13747
_refine_ls_number_restraints 3
_refine_ls_restrained_S_all 0.705
_refine_ls_R_factor_all 0.1818
_refine_ls_R_factor_gt 0.0513
_refine_ls_shift/su_max 0.738
_refine_ls_shift/su_mean 0.015
_refine_ls_structure_factor_coef Fsqd
_refine_ls_weighting_details 'calc w=1/[\s^2^(Fo^2^)+(0.0269P)^2^+0.0000P] where P=(Fo^2^+2Fc^2^)/3'
_refine_ls_weighting_scheme calc
_refine_ls_wR_factor_gt 0.0878
_refine_ls_wR_factor_ref 0.1196
_reflns_number_gt 4266
_reflns_number_total 13747
_reflns_threshold_expression >2sigma(I)
_cod_data_source_file ja202373d_si_002.cif
_cod_data_source_block fang4m
_cod_database_code 4106338

loop_
_symmetry_equiv_pos_as_xyz
'x, y, z'

loop_
_atom_site_label
_atom_site_type_symbol
_atom_site_fract_x
_atom_site_fract_y
_atom_site_fract_z
_atom_site_U_iso_or_equiv
_atom_site_adp_type
_atom_site_occupancy
_atom_site_symmetry_multiplicity
_atom_site_calc_flag
_atom_site_refinement_flags
C1 C 0.9024(7) 0.2334(6) 0.2227(7) 0.050(2) Uani 1 1 d .
H1 H 0.8712 0.2057 0.2797 0.060 Uiso 1 1 calc R
C2 C 0.9082(7) 0.1697(7) 0.1327(8) 0.058(3) Uani 1 1 d .
H2 H 0.8808 0.0993 0.1327 0.070 Uiso 1 1 calc R
C3 C 0.9877(7) 0.3014(6) 0.0500(7) 0.045(2) Uani 1 1 d .
C4 C 1.0285(6) 0.3346(7) -0.0398(7) 0.057(3) Uani 1 1 d .
H4 H 1.0295 0.2857 -0.0966 0.068 Uiso 1 1 calc R
C5 C 1.0667(7) 0.4347(8) -0.0484(8) 0.059(3) Uani 1 1 d .
H5 H 1.0941 0.4563 -0.1100 0.071 Uiso 1 1 calc R
C6 C 1.0643(7) 0.5064(7) 0.0386(8) 0.055(3) Uani 1 1 d .
C7 C 1.0263(6) 0.4780(6) 0.1295(6) 0.042(2) Uani 1 1 d .
H7 H 1.0268 0.5278 0.1858 0.051 Uiso 1 1 calc R
C8 C 0.9864(6) 0.3736(6) 0.1382(7) 0.039(2) Uani 1 1 d .
C9 C 0.9415(6) 0.3343(6) 0.2279(7) 0.042(2) Uani 1 1 d .
C10 C 1.1103(8) 0.6818(7) 0.1061(8) 0.082(3) Uani 1 1 d .
H10A H 1.0351 0.7000 0.1122 0.123 Uiso 1 1 calc R
H10B H 1.1483 0.7458 0.0889 0.123 Uiso 1 1 calc R
H10C H 1.1488 0.6521 0.1742 0.123 Uiso 1 1 calc R
C11 C 0.9329(6) 0.3986(6) 0.3328(7) 0.043(2) Uani 1 1 d .
C12 C 1.0445(7) 0.4177(7) 0.4041(8) 0.051(2) Uani 1 1 d .
C13 C 0.8720(7) 0.5042(6) 0.3100(6) 0.043(2) Uani 1 1 d .
H13 H 0.9234 0.5515 0.2801 0.052 Uiso 1 1 calc R
C14 C 0.8459(6) 0.5653(6) 0.4095(6) 0.051(2) Uani 1 1 d .
H14A H 0.8403 0.5153 0.4683 0.061 Uiso 1 1 calc R
H14B H 0.9041 0.6177 0.4359 0.061 Uiso 1 1 calc R
C15 C 0.7391(6) 0.6200(6) 0.3714(7) 0.051(2) Uani 1 1 d .
H15 H 0.7234 0.6691 0.4284 0.062 Uiso 1 1 calc R
C16 C 0.7412(7) 0.6842(7) 0.2661(8) 0.058(2) Uani 1 1 d .
H16 H 0.6686 0.7204 0.2464 0.070 Uiso 1 1 calc R
C17 C 0.7475(7) 0.6012(6) 0.1752(6) 0.053(2) Uani 1 1 d .
H17A H 0.6762 0.5982 0.1249 0.064 Uiso 1 1 calc R
H17B H 0.8040 0.6235 0.1343 0.064 Uiso 1 1 calc R
C18 C 0.6844(6) 0.4554(6) 0.2671(7) 0.051(2) Uani 1 1 d .
H18A H 0.7038 0.3865 0.3032 0.061 Uiso 1 1 calc R
H18B H 0.6207 0.4438 0.2084 0.061 Uiso 1 1 calc R
C19 C 0.6523(7) 0.5364(7) 0.3498(8) 0.070(3) Uani 1 1 d .
H19A H 0.5806 0.5692 0.3202 0.085 Uiso 1 1 calc R
H19B H 0.6463 0.4994 0.4172 0.085 Uiso 1 1 calc R
C20 C 0.8259(7) 0.7692(6) 0.2814(6) 0.074(2) Uani 1 1 d .
H20 H 0.8545 0.7882 0.3537 0.089 Uiso 1 1 calc R
C21 C 0.8642(8) 0.8185(8) 0.2121(7) 0.119(4) Uani 1 1 d .
H21A H 0.8392 0.8033 0.1383 0.143 Uiso 1 1 calc R
H21B H 0.9185 0.8714 0.2331 0.143 Uiso 1 1 calc R
C22 C 0.9770(6) 1.0000(6) 0.6354(7) 0.042(2) Uani 1 1 d .
C23 C 1.0153(6) 0.8952(6) 0.6294(7) 0.049(2) Uani 1 1 d .
H23 H 1.0180 0.8488 0.6888 0.059 Uiso 1 1 calc R
C24 C 1.0488(7) 0.8593(7) 0.5383(8) 0.052(2) Uani 1 1 d .
C25 C 1.0534(7) 0.9241(8) 0.4513(8) 0.060(3) Uani 1 1 d .
H25 H 1.0815 0.8979 0.3918 0.072 Uiso 1 1 calc R
C26 C 1.0174(6) 1.0251(7) 0.4521(7) 0.053(2) Uani 1 1 d .
H26 H 1.0181 1.0693 0.3916 0.063 Uiso 1 1 calc R
C27 C 0.9780(6) 1.0667(7) 0.5431(7) 0.043(2) Uani 1 1 d .
C28 C 0.9088(7) 1.2077(6) 0.6206(7) 0.050(2) Uani 1 1 d .
H28 H 0.8872 1.2801 0.6187 0.060 Uiso 1 1 calc R
C29 C 0.9018(6) 1.1475(6) 0.7135(7) 0.043(2) Uani 1 1 d .
H29 H 0.8736 1.1802 0.7699 0.052 Uiso 1 1 calc R
C30 C 0.9345(6) 1.0435(6) 0.7241(6) 0.036(2) Uani 1 1 d .
C31 C 1.0904(8) 0.6857(7) 0.6201(9) 0.097(4) Uani 1 1 d .
H31A H 1.1362 0.7162 0.6843 0.146 Uiso 1 1 calc R
H31B H 1.1205 0.6170 0.6042 0.146 Uiso 1 1 calc R
H31C H 1.0157 0.6759 0.6326 0.146 Uiso 1 1 calc R
C32 C 0.9242(6) 0.9858(6) 0.8328(7) 0.041(2) Uani 1 1 d .
C33 C 1.0351(7) 0.9625(7) 0.9039(8) 0.056(3) Uani 1 1 d .
C34 C 0.8578(6) 0.8817(6) 0.8088(7) 0.050(2) Uani 1 1 d .
H34 H 0.9063 0.8299 0.7807 0.060 Uiso 1 1 calc R
C35 C 0.8274(6) 0.8315(6) 0.9089(7) 0.056(2) Uani 1 1 d .
H35A H 0.8813 0.7760 0.9381 0.068 Uiso 1 1 calc R
H35B H 0.8268 0.8860 0.9649 0.068 Uiso 1 1 calc R
C36 C 0.7137(7) 0.7827(6) 0.8758(8) 0.059(3) Uani 1 1 d .
H36 H 0.6950 0.7364 0.9337 0.070 Uiso 1 1 calc R
C37 C 0.7123(7) 0.7191(7) 0.7706(7) 0.068(3) Uani 1 1 d .
H37A H 0.6430 0.6787 0.7521 0.082 Uiso 1 1 calc R
H37B H 0.7737 0.6678 0.7813 0.082 Uiso 1 1 calc R
C38 C 0.7232(7) 0.7970(7) 0.6757(7) 0.066(3) Uani 1 1 d .
H38A H 0.7756 0.7676 0.6336 0.079 Uiso 1 1 calc R
H38B H 0.6513 0.8053 0.6273 0.079 Uiso 1 1 calc R
C39 C 0.6752(6) 0.9491(6) 0.7661(7) 0.052(2) Uani 1 1 d .
H39A H 0.6134 0.9673 0.7075 0.062 Uiso 1 1 calc R
H39B H 0.7025 1.0158 0.8032 0.062 Uiso 1 1 calc R
C40 C 0.6333(7) 0.8717(6) 0.8487(7) 0.056(2) Uani 1 1 d .
H40 H 0.5617 0.8408 0.8127 0.067 Uiso 1 1 calc R
C41 C 0.6148(7) 0.9326(7) 0.9490(8) 0.092(3) Uani 1 1 d .
H41 H 0.6794 0.9542 0.9969 0.110 Uiso 1 1 calc R
C42 C 0.5286(8) 0.9572(7) 0.9758(8) 0.113(3) Uani 1 1 d .
H42A H 0.4608 0.9382 0.9318 0.135 Uiso 1 1 calc R
H42B H 0.5296 0.9952 1.0406 0.135 Uiso 1 1 calc R
C43 C 0.3733(6) -0.1256(6) 0.5555(7) 0.043(2) Uani 1 1 d .
C44 C 0.3334(6) -0.0204(6) 0.5662(7) 0.048(2) Uani 1 1 d .
H44 H 0.3348 0.0306 0.5113 0.058 Uiso 1 1 calc R
C45 C 0.2930(7) 0.0068(8) 0.6563(9) 0.057(3) Uani 1 1 d .
C46 C 0.2927(7) -0.0626(8) 0.7432(8) 0.064(3) Uani 1 1 d .
H46 H 0.2675 -0.0395 0.8055 0.077 Uiso 1 1 calc R
C47 C 0.3294(7) -0.1641(7) 0.7358(8) 0.060(3) Uani 1 1 d .
H47 H 0.3268 -0.2132 0.7921 0.073 Uiso 1 1 calc R
C48 C 0.3714(6) -0.1968(6) 0.6443(7) 0.046(2) Uani 1 1 d .
C49 C 0.4508(7) -0.3298(7) 0.5620(8) 0.065(3) Uani 1 1 d .
H49 H 0.4790 -0.3999 0.5623 0.078 Uiso 1 1 calc R
C50 C 0.4565(7) -0.2661(7) 0.4708(7) 0.050(2) Uani 1 1 d .
H50 H 0.4880 -0.2945 0.4144 0.060 Uiso 1 1 calc R
C51 C 0.4174(6) -0.1644(6) 0.4632(7) 0.041(2) Uani 1 1 d .
C52 C 0.2500(8) 0.1837(7) 0.5892(8) 0.075(3) Uani 1 1 d .
H52A H 0.3248 0.1973 0.5787 0.112 Uiso 1 1 calc R
H52B H 0.2177 0.2498 0.6093 0.112 Uiso 1 1 calc R
H52C H 0.2060 0.1564 0.5224 0.112 Uiso 1 1 calc R
C53 C 0.4281(7) -0.1000(6) 0.3615(7) 0.047(2) Uani 1 1 d .
C54 C 0.3140(7) -0.0836(7) 0.2909(7) 0.049(2) Uani 1 1 d .
C55 C 0.4869(6) 0.0049(6) 0.3847(6) 0.042(2) Uani 1 1 d .
H55 H 0.4355 0.0522 0.4147 0.051 Uiso 1 1 calc R
C56 C 0.5132(6) 0.0645(6) 0.2837(7) 0.056(3) Uani 1 1 d .
H56A H 0.5200 0.0132 0.2262 0.067 Uiso 1 1 calc R
H56B H 0.4544 0.1157 0.2556 0.067 Uiso 1 1 calc R
C57 C 0.6198(6) 0.1216(7) 0.3207(7) 0.055(2) Uani 1 1 d .
H57 H 0.6349 0.1713 0.2639 0.067 Uiso 1 1 calc R
C58 C 0.6195(7) 0.1836(6) 0.4288(7) 0.057(2) Uani 1 1 d .
H58 H 0.6920 0.2198 0.4491 0.068 Uiso 1 1 calc R
C59 C 0.6119(7) 0.1005(6) 0.5173(7) 0.055(2) Uani 1 1 d .
H59A H 0.6828 0.0971 0.5681 0.066 Uiso 1 1 calc R
H59B H 0.5552 0.1228 0.5578 0.066 Uiso 1 1 calc R
C60 C 0.6771(6) -0.0428(6) 0.4270(7) 0.059(3) Uani 1 1 d .
H60A H 0.6600 -0.1126 0.3921 0.071 Uiso 1 1 calc R
H60B H 0.7406 -0.0521 0.4864 0.071 Uiso 1 1 calc R
C61 C 0.7078(7) 0.0376(7) 0.3435(8) 0.076(3) Uani 1 1 d .
H61A H 0.7793 0.0711 0.3725 0.092 Uiso 1 1 calc R
H61B H 0.7138 0.0000 0.2764 0.092 Uiso 1 1 calc R
C62 C 0.5345(7) 0.2673(6) 0.4116(6) 0.077(2) Uani 1 1 d .
H62 H 0.5058 0.2847 0.3389 0.093 Uiso 1 1 calc R
C63 C 0.4946(8) 0.3194(9) 0.4819(7) 0.132(4) Uani 1 1 d .
H63A H 0.5198 0.3058 0.5561 0.158 Uiso 1 1 calc R
H63B H 0.4398 0.3716 0.4598 0.158 Uiso 1 1 calc R
C64 C 0.3828(6) 0.4983(6) 1.0598(7) 0.044(2) Uani 1 1 d .
C65 C 0.3451(6) 0.3923(6) 1.0663(8) 0.051(2) Uani 1 1 d .
H65 H 0.3456 0.3450 1.0080 0.062 Uiso 1 1 calc R
C66 C 0.3079(7) 0.3571(7) 1.1555(8) 0.053(3) Uani 1 1 d .
C67 C 0.3065(7) 0.4229(8) 1.2437(8) 0.061(3) Uani 1 1 d .
H67 H 0.2815 0.3955 1.3045 0.074 Uiso 1 1 calc R
C68 C 0.3401(6) 0.5250(7) 1.2438(7) 0.054(2) Uani 1 1 d .
H68 H 0.3379 0.5702 1.3032 0.064 Uiso 1 1 calc R
C69 C 0.3798(6) 0.5635(7) 1.1506(7) 0.045(2) Uani 1 1 d .
C70 C 0.4505(7) 0.7052(6) 1.0745(7) 0.055(3) Uani 1 1 d .
H70 H 0.4742 0.7771 1.0778 0.066 Uiso 1 1 calc R
C71 C 0.4571(6) 0.6459(6) 0.9792(7) 0.049(2) Uani 1 1 d .
H71 H 0.4847 0.6793 0.9228 0.059 Uiso 1 1 calc R
C72 C 0.4241(6) 0.5418(6) 0.9683(6) 0.037(2) Uani 1 1 d .
C73 C 0.2699(8) 0.1844(7) 1.0761(9) 0.097(4) Uani 1 1 d .
H73A H 0.2222 0.2130 1.0121 0.145 Uiso 1 1 calc R
H73B H 0.2426 0.1148 1.0935 0.145 Uiso 1 1 calc R
H73C H 0.3445 0.1768 1.0625 0.145 Uiso 1 1 calc R
C74 C 0.4357(7) 0.4848(6) 0.8605(7) 0.044(2) Uani 1 1 d .
C75 C 0.3237(7) 0.4620(8) 0.7916(8) 0.059(3) Uani 1 1 d .
C76 C 0.5004(7) 0.3816(6) 0.8868(7) 0.055(3) Uani 1 1 d .
H76 H 0.4519 0.3296 0.9149 0.066 Uiso 1 1 calc R
C77 C 0.5314(6) 0.3326(6) 0.7817(7) 0.061(3) Uani 1 1 d .
H77A H 0.4778 0.2774 0.7509 0.074 Uiso 1 1 calc R
H77B H 0.5330 0.3884 0.7271 0.074 Uiso 1 1 calc R
C78 C 0.6469(7) 0.2833(7) 0.8184(7) 0.061(3) Uani 1 1 d .
H78 H 0.6670 0.2377 0.7605 0.074 Uiso 1 1 calc R
C79 C 0.6463(7) 0.2164(7) 0.9232(8) 0.071(3) Uani 1 1 d .
H79A H 0.7153 0.1756 0.9425 0.085 Uiso 1 1 calc R
H79B H 0.5843 0.1658 0.9113 0.085 Uiso 1 1 calc R
C80 C 0.6345(8) 0.2964(7) 1.0167(8) 0.075(3) Uani 1 1 d .
H80A H 0.5811 0.2679 1.0581 0.090 Uiso 1 1 calc R
H80B H 0.7060 0.3039 1.0660 0.090 Uiso 1 1 calc R
C81 C 0.6869(7) 0.4477(6) 0.9284(7) 0.058(3) Uani 1 1 d .
H81A H 0.7487 0.4641 0.9876 0.069 Uiso 1 1 calc R
H81B H 0.6612 0.5152 0.8923 0.069 Uiso 1 1 calc R
C82 C 0.7276(7) 0.3725(7) 0.8465(7) 0.058(2) Uani 1 1 d .
H82 H 0.7994 0.3415 0.8818 0.070 Uiso 1 1 calc R
C83 C 0.7437(7) 0.4295(7) 0.7455(9) 0.092(3) Uani 1 1 d .
H83 H 0.6783 0.4469 0.6968 0.111 Uiso 1 1 calc R
C84 C 0.8281(10) 0.4563(7) 0.7175(8) 0.126(4) Uani 1 1 d .
H84A H 0.8969 0.4416 0.7621 0.152 Uiso 1 1 calc R
H84B H 0.8251 0.4919 0.6511 0.152 Uiso 1 1 calc R
F1 F 1.1055(4) 0.3305(4) 0.4077(4) 0.0723(17) Uani 1 1 d .
F2 F 1.0418(4) 0.4400(4) 0.5087(4) 0.0694(16) Uani 1 1 d .
F3 F 1.0997(4) 0.4956(4) 0.3675(4) 0.0671(16) Uani 1 1 d .
F4 F 1.1017(4) 1.0442(4) 0.9052(4) 0.0747(18) Uani 1 1 d .
F5 F 1.0847(4) 0.8781(4) 0.8701(5) 0.0776(17) Uani 1 1 d .
F6 F 1.0298(4) 0.9413(4) 1.0067(4) 0.0672(16) Uani 1 1 d .
F7 F 0.3158(4) -0.0597(4) 0.1854(4) 0.0746(17) Uani 1 1 d .
F8 F 0.2522(4) -0.1694(4) 0.2862(4) 0.0702(16) Uani 1 1 d .
F9 F 0.2597(4) -0.0034(4) 0.3264(4) 0.0701(16) Uani 1 1 d .
F10 F 0.2577(4) 0.5444(4) 0.7881(4) 0.0720(17) Uani 1 1 d .
F11 F 0.3295(4) 0.4420(4) 0.6868(4) 0.0735(17) Uani 1 1 d .
F12 F 0.2736(4) 0.3783(4) 0.8230(5) 0.0775(17) Uani 1 1 d .
N1 N 0.9493(5) 0.2000(5) 0.0467(6) 0.0493(19) Uani 1 1 d .
N2 N 0.7754(5) 0.4933(5) 0.2228(5) 0.0489(19) Uani 1 1 d .
N3 N 0.9443(6) 1.1683(5) 0.5355(6) 0.052(2) Uani 1 1 d .
N4 N 0.7621(6) 0.9005(5) 0.7210(6) 0.056(2) Uani 1 1 d .
N5 N 0.5842(5) -0.0066(5) 0.4701(5) 0.0450(18) Uani 1 1 d .
N6 N 0.4098(5) -0.3005(5) 0.6467(6) 0.052(2) Uani 1 1 d .
N7 N 0.4135(6) 0.6664(5) 1.1584(6) 0.055(2) Uani 1 1 d .
N8 N 0.5979(6) 0.4003(6) 0.9728(6) 0.054(2) Uani 1 1 d .
O1 O 0.8751(4) 0.3388(4) 0.3998(5) 0.0542(16) Uani 1 1 d .
H1A H 0.9146 0.2884 0.4280 0.081 Uiso 1 1 calc R
O2 O 1.1081(5) 0.6040(5) 0.0214(6) 0.0738(19) Uani 1 1 d .
O3 O 1.0886(5) 0.7580(5) 0.5288(5) 0.075(2) Uani 1 1 d .
O4 O 0.8749(4) 1.0534(4) 0.8982(5) 0.0537(16) Uani 1 1 d .
H4A H 0.8122 1.0306 0.9014 0.081 Uiso 1 1 calc R
O5 O 0.2524(5) 0.1059(5) 0.6737(6) 0.080(2) Uani 1 1 d .
O6 O 0.4839(4) -0.1609(4) 0.2945(5) 0.0554(16) Uani 1 1 d .
H6 H 0.4417 -0.2078 0.2629 0.083 Uiso 1 1 calc R
O7 O 0.4871(4) 0.5500(4) 0.7964(5) 0.0536(16) Uani 1 1 d .
H7A H 0.4411 0.5922 0.7620 0.080 Uiso 1 1 calc R
O8 O 0.2707(5) 0.2565(5) 1.1658(6) 0.079(2) Uani 1 1 d .

loop_
_atom_site_aniso_label
_atom_site_aniso_U_11
_atom_site_aniso_U_22
_atom_site_aniso_U_33
_atom_site_aniso_U_23
_atom_site_aniso_U_13
_atom_site_aniso_U_12
C1 0.062(6) 0.044(5) 0.044(6) 0.000(5) 0.007(5) 0.008(5)
C2 0.043(5) 0.063(6) 0.066(7) 0.013(5) 0.003(5) -0.012(5)
C3 0.048(5) 0.044(5) 0.044(6) -0.003(5) 0.011(4) 0.008(4)
C4 0.042(5) 0.076(6) 0.053(7) -0.014(5) 0.007(5) -0.004(5)
C5 0.040(5) 0.094(7) 0.042(6) -0.004(5) 0.006(4) -0.011(5)
C6 0.042(5) 0.056(6) 0.066(8) 0.005(5) 0.006(5) -0.008(4)
C7 0.038(5) 0.060(6) 0.028(5) 0.009(4) 0.004(4) 0.005(4)
C8 0.030(4) 0.047(5) 0.035(6) 0.010(4) -0.005(4) 0.004(4)
C9 0.043(5) 0.035(5) 0.045(6) 0.002(4) 0.002(4) 0.016(4)
C10 0.066(6) 0.072(7) 0.104(9) 0.030(6) 0.007(6) -0.005(5)
C11 0.044(5) 0.049(5) 0.038(6) 0.004(4) 0.010(5) -0.001(4)
C12 0.055(6) 0.050(6) 0.045(7) -0.009(5) -0.003(5) 0.005(5)
C13 0.050(5) 0.044(5) 0.030(5) -0.006(4) -0.008(4) 0.006(4)
C14 0.066(5) 0.047(5) 0.037(6) 0.009(4) 0.008(4) 0.014(4)
C15 0.055(5) 0.054(5) 0.048(6) -0.011(4) 0.016(4) 0.017(4)
C16 0.048(5) 0.057(5) 0.064(7) -0.005(5) -0.005(4) 0.019(4)
C17 0.063(5) 0.049(5) 0.039(5) -0.002(4) -0.010(4) 0.024(4)
C18 0.044(5) 0.055(5) 0.050(6) -0.004(4) -0.001(4) 0.000(4)
C19 0.051(5) 0.084(7) 0.078(7) -0.024(6) 0.018(5) 0.001(5)
C20 0.090(7) 0.065(5) 0.057(6) 0.010(4) -0.012(5) 0.002(5)
C21 0.152(10) 0.138(9) 0.054(6) 0.022(6) -0.016(6) -0.062(7)
C22 0.041(5) 0.037(5) 0.043(6) -0.003(4) 0.000(4) -0.002(4)
C23 0.044(5) 0.048(5) 0.052(7) -0.003(5) 0.000(5) 0.003(4)
C24 0.054(5) 0.045(5) 0.053(7) -0.012(5) -0.004(5) 0.018(4)
C25 0.044(5) 0.083(7) 0.056(7) -0.005(6) 0.020(5) 0.009(5)
C26 0.043(5) 0.070(6) 0.041(6) 0.010(5) 0.001(4) -0.001(4)
C27 0.035(5) 0.049(5) 0.041(6) -0.008(5) -0.002(4) -0.008(4)
C28 0.057(6) 0.039(5) 0.051(7) 0.008(5) 0.007(5) 0.004(4)
C29 0.045(5) 0.044(5) 0.041(6) -0.010(4) 0.008(4) 0.008(4)
C30 0.037(5) 0.034(5) 0.034(6) -0.001(4) 0.002(4) 0.000(4)
C31 0.102(8) 0.054(6) 0.117(10) -0.019(6) -0.025(7) 0.040(6)
C32 0.033(5) 0.040(5) 0.046(6) -0.007(4) -0.002(4) 0.010(4)
C33 0.053(6) 0.057(6) 0.060(8) -0.005(5) 0.016(6) -0.006(5)
C34 0.046(5) 0.048(5) 0.055(7) 0.009(5) 0.004(5) -0.003(4)
C35 0.060(6) 0.056(5) 0.049(6) 0.014(4) -0.001(5) -0.001(4)
C36 0.059(6) 0.049(5) 0.065(7) 0.021(5) 0.003(5) -0.012(5)
C37 0.064(6) 0.068(6) 0.069(7) -0.013(5) 0.001(5) -0.012(5)
C38 0.070(6) 0.071(6) 0.054(7) -0.006(5) 0.008(5) -0.011(5)
C39 0.036(5) 0.063(5) 0.055(6) 0.014(4) 0.002(4) -0.004(4)
C40 0.059(5) 0.046(5) 0.057(6) 0.005(4) -0.003(5) -0.011(4)
C41 0.054(6) 0.101(7) 0.126(9) -0.013(6) 0.029(6) 0.007(5)
C42 0.132(10) 0.104(8) 0.110(8) 0.006(6) 0.042(8) -0.014(7)
C43 0.025(4) 0.055(5) 0.047(6) 0.001(5) 0.001(4) -0.002(4)
C44 0.039(5) 0.049(5) 0.054(7) -0.007(5) 0.004(5) 0.008(4)
C45 0.033(5) 0.066(6) 0.070(8) 0.000(6) 0.006(5) 0.007(4)
C46 0.053(6) 0.079(7) 0.061(7) -0.006(6) 0.012(5) 0.025(5)
C47 0.048(6) 0.075(7) 0.064(7) 0.002(5) 0.027(5) 0.008(5)
C48 0.042(5) 0.053(6) 0.045(6) 0.000(5) 0.010(4) 0.002(4)
C49 0.061(7) 0.055(6) 0.075(8) -0.012(6) 0.004(6) 0.014(5)
C50 0.057(6) 0.061(6) 0.036(6) 0.005(5) 0.015(5) 0.006(5)
C51 0.028(4) 0.047(5) 0.043(6) -0.002(4) -0.007(4) 0.005(4)
C52 0.070(6) 0.071(7) 0.079(8) -0.020(6) 0.006(6) 0.008(5)
C53 0.045(5) 0.051(5) 0.049(7) 0.003(5) 0.020(5) -0.008(4)
C54 0.047(6) 0.061(6) 0.032(6) 0.013(5) -0.007(5) 0.001(5)
C55 0.037(4) 0.050(5) 0.037(6) -0.005(4) 0.002(4) 0.002(4)
C56 0.060(5) 0.053(5) 0.053(7) 0.012(4) 0.006(5) 0.003(4)
C57 0.049(5) 0.066(5) 0.050(6) -0.002(5) 0.004(4) -0.009(4)
C58 0.056(5) 0.046(5) 0.063(7) 0.013(4) -0.003(4) -0.009(4)
C59 0.067(6) 0.052(5) 0.040(6) 0.006(4) -0.006(4) -0.016(4)
C60 0.041(5) 0.060(5) 0.072(8) 0.011(5) 0.001(5) -0.003(4)
C61 0.056(6) 0.103(8) 0.075(7) 0.030(6) 0.023(5) -0.003(6)
C62 0.103(7) 0.066(6) 0.053(6) -0.005(4) -0.011(5) 0.002(5)
C63 0.169(11) 0.157(10) 0.058(7) -0.008(7) -0.006(7) 0.068(8)
C64 0.040(5) 0.035(5) 0.054(7) -0.005(5) -0.001(4) 0.008(4)
C65 0.041(5) 0.040(5) 0.066(7) 0.003(5) -0.007(5) 0.000(4)
C66 0.045(5) 0.056(6) 0.052(7) 0.011(5) -0.007(5) -0.006(4)
C67 0.048(5) 0.076(7) 0.061(7) 0.016(6) 0.013(5) -0.011(5)
C68 0.041(5) 0.063(6) 0.059(7) 0.008(5) 0.015(5) 0.005(4)
C69 0.031(5) 0.054(5) 0.046(6) 0.004(5) 0.001(4) 0.004(4)
C70 0.076(7) 0.036(5) 0.049(7) -0.014(5) 0.002(5) 0.010(5)
C71 0.044(5) 0.047(5) 0.056(7) 0.007(5) 0.008(5) 0.003(4)
C72 0.030(5) 0.044(5) 0.034(6) 0.009(4) 0.000(4) 0.006(4)
C73 0.111(8) 0.043(6) 0.115(10) 0.014(6) -0.033(7) -0.027(5)
C74 0.046(5) 0.047(5) 0.036(6) 0.005(4) 0.001(4) 0.001(4)
C75 0.043(6) 0.076(7) 0.057(8) 0.013(6) 0.003(6) 0.005(5)
C76 0.054(5) 0.059(6) 0.050(7) 0.003(5) 0.005(5) 0.019(5)
C77 0.050(5) 0.062(5) 0.063(7) -0.033(5) -0.009(5) 0.011(4)
C78 0.058(6) 0.068(6) 0.057(7) -0.010(5) 0.008(5) 0.023(5)
C79 0.072(6) 0.055(5) 0.081(8) 0.001(5) 0.004(5) 0.026(5)
C80 0.075(6) 0.067(6) 0.082(8) 0.014(6) 0.015(6) 0.020(5)
C81 0.051(5) 0.053(5) 0.067(7) -0.017(5) 0.007(5) 0.017(4)
C82 0.054(5) 0.065(6) 0.052(6) -0.008(5) 0.000(5) 0.013(4)
C83 0.065(6) 0.096(7) 0.128(9) 0.008(6) 0.051(6) 0.005(5)
C84 0.207(14) 0.088(8) 0.087(8) 0.013(6) 0.034(9) 0.044(9)
F1 0.055(3) 0.071(4) 0.082(5) -0.014(3) -0.010(3) 0.021(3)
F2 0.074(4) 0.082(4) 0.047(4) -0.008(3) -0.001(3) 0.000(3)
F3 0.053(3) 0.077(4) 0.065(4) 0.009(3) -0.007(3) -0.014(3)
F4 0.044(3) 0.080(4) 0.089(5) 0.013(3) -0.012(3) -0.017(3)
F5 0.063(3) 0.088(4) 0.073(4) -0.012(3) -0.011(3) 0.027(3)
F6 0.061(3) 0.088(4) 0.047(4) 0.008(3) -0.005(3) 0.005(3)
F7 0.071(4) 0.107(4) 0.041(4) 0.010(3) -0.002(3) -0.005(3)
F8 0.058(3) 0.069(4) 0.077(5) 0.002(3) -0.004(3) -0.014(3)
F9 0.061(3) 0.070(4) 0.074(4) -0.004(3) 0.002(3) 0.024(3)
F10 0.051(3) 0.079(4) 0.080(5) 0.001(3) -0.004(3) 0.022(3)
F11 0.065(4) 0.108(4) 0.040(4) -0.010(3) -0.009(3) 0.016(3)
F12 0.067(3) 0.079(4) 0.079(5) 0.009(3) -0.006(3) -0.016(3)
N1 0.053(5) 0.043(4) 0.052(5) -0.005(4) 0.010(4) 0.013(3)
N2 0.054(5) 0.054(4) 0.038(5) 0.001(4) 0.008(4) 0.009(4)
N3 0.058(5) 0.040(4) 0.058(5) 0.005(4) 0.014(4) 0.002(4)
N4 0.046(4) 0.054(4) 0.062(6) 0.002(4) -0.002(4) -0.015(4)
N5 0.047(4) 0.053(4) 0.034(5) 0.005(3) 0.006(4) 0.001(3)
N6 0.048(5) 0.050(5) 0.059(6) 0.001(4) 0.009(4) 0.000(4)
N7 0.054(5) 0.050(5) 0.061(6) -0.002(4) 0.014(4) 0.001(4)
N8 0.045(4) 0.063(5) 0.051(5) -0.001(4) 0.004(4) 0.018(4)
O1 0.055(4) 0.054(4) 0.056(5) 0.004(3) 0.017(3) 0.011(3)
O2 0.073(4) 0.071(4) 0.077(5) 0.006(4) 0.012(4) -0.015(3)
O3 0.064(4) 0.071(4) 0.083(6) -0.021(4) 0.000(4) 0.018(3)
O4 0.049(4) 0.070(4) 0.046(4) 0.004(3) 0.019(3) 0.013(3)
O5 0.078(5) 0.078(5) 0.085(5) -0.003(4) 0.021(4) 0.029(4)
O6 0.050(3) 0.053(4) 0.065(5) -0.011(3) 0.015(3) -0.015(3)
O7 0.051(3) 0.066(4) 0.044(4) 0.015(3) 0.011(3) 0.009(3)
O8 0.069(4) 0.060(4) 0.099(6) 0.020(4) -0.003(4) -0.017(3)

loop_
_atom_type_symbol
_atom_type_description
_atom_type_scat_dispersion_real
_atom_type_scat_dispersion_imag
_atom_type_scat_source
C C 0.0033 0.0016 'International Tables Vol C Tables 4.2.6.8 and 6.1.1.4'
H H 0.0000 0.0000 'International Tables Vol C Tables 4.2.6.8 and 6.1.1.4'
N N 0.0061 0.0033 'International Tables Vol C Tables 4.2.6.8 and 6.1.1.4'
O O 0.0106 0.0060 'International Tables Vol C Tables 4.2.6.8 and 6.1.1.4'
F F 0.0171 0.0103 'International Tables Vol C Tables 4.2.6.8 and 6.1.1.4'

loop_
_geom_angle_atom_site_label_1
_geom_angle_atom_site_label_2
_geom_angle_atom_site_label_3
_geom_angle
C9 C1 C2 119.9(9)
N1 C2 C1 125.6(8)
N1 C3 C4 115.8(8)
N1 C3 C8 124.0(8)
C4 C3 C8 120.2(8)
C5 C4 C3 122.0(9)
C4 C5 C6 117.6(9)
C7 C6 O2 125.0(9)
C7 C6 C5 123.1(8)
O2 C6 C5 111.9(9)
C6 C7 C8 119.2(8)
C7 C8 C3 117.9(8)
C7 C8 C9 124.9(8)
C3 C8 C9 117.2(7)
C1 C9 C8 118.1(8)
C1 C9 C11 116.0(8)
C8 C9 C11 125.9(7)
O1 C11 C12 103.6(7)
O1 C11 C13 106.4(6)
C12 C11 C13 109.7(7)
O1 C11 C9 110.8(7)
C12 C11 C9 112.5(7)
C13 C11 C9 113.3(7)
F1 C12 F3 107.0(8)
F1 C12 F2 104.8(7)
F3 C12 F2 107.3(7)
F1 C12 C11 109.8(7)
F3 C12 C11 112.4(7)
F2 C12 C11 115.0(8)
N2 C13 C11 111.3(6)
N2 C13 C14 112.8(6)
C11 C13 C14 116.5(7)
C15 C14 C13 105.9(7)
C14 C15 C19 107.6(7)
C14 C15 C16 110.8(7)
C19 C15 C16 109.6(8)
C20 C16 C15 112.7(7)
C20 C16 C17 116.2(7)
C15 C16 C17 107.2(7)
N2 C17 C16 110.2(7)
N2 C18 C19 111.5(7)
C15 C19 C18 108.3(7)
C21 C20 C16 128.6(9)
C23 C22 C30 125.2(8)
C23 C22 C27 116.5(8)
C30 C22 C27 118.3(7)
C24 C23 C22 120.8(8)
C23 C24 O3 123.1(9)
C23 C24 C25 122.7(8)
O3 C24 C25 113.9(9)
C26 C25 C24 119.1(9)
C25 C26 C27 120.9(9)
N3 C27 C26 116.1(8)
N3 C27 C22 124.1(9)
C26 C27 C22 119.8(8)
N3 C28 C29 123.7(8)
C30 C29 C28 121.9(8)
C29 C30 C22 115.6(7)
C29 C30 C32 116.9(7)
C22 C30 C32 127.5(7)
O4 C32 C33 102.3(7)
O4 C32 C34 110.6(7)
C33 C32 C34 110.0(7)
O4 C32 C30 110.6(6)
C33 C32 C30 112.9(7)
C34 C32 C30 110.2(7)
F4 C33 F5 107.3(8)
F4 C33 F6 106.8(8)
F5 C33 F6 105.3(7)
F4 C33 C32 110.7(7)
F5 C33 C32 112.5(8)
F6 C33 C32 114.0(8)
N4 C34 C35 113.5(7)
N4 C34 C32 109.5(6)
C35 C34 C32 113.2(7)
C36 C35 C34 107.4(7)
C40 C36 C35 107.8(6)
C40 C36 C37 106.9(7)
C35 C36 C37 107.7(7)
C36 C37 C38 110.3(7)
N4 C38 C37 108.7(7)
N4 C39 C40 111.3(7)
C36 C40 C41 112.4(7)
C36 C40 C39 108.8(7)
C41 C40 C39 111.0(7)
C42 C41 C40 129.1(10)
C44 C43 C48 116.3(8)
C44 C43 C51 124.9(8)
C48 C43 C51 118.8(7)
C45 C44 C43 119.8(8)
C44 C45 O5 124.1(9)
C44 C45 C46 123.5(9)
O5 C45 C46 112.4(9)
C47 C46 C45 118.4(10)
C46 C47 C48 120.4(9)
N6 C48 C47 115.6(8)
N6 C48 C43 122.9(8)
C47 C48 C43 121.4(8)
N6 C49 C50 126.1(9)
C51 C50 C49 120.9(9)
C50 C51 C43 115.9(8)
C50 C51 C53 117.5(8)
C43 C51 C53 126.5(7)
O6 C53 C55 108.4(6)
O6 C53 C54 103.0(7)
C55 C53 C54 110.7(7)
O6 C53 C51 110.2(7)
C55 C53 C51 114.2(7)
C54 C53 C51 109.8(6)
F8 C54 F9 107.8(8)
F8 C54 F7 104.6(7)
F9 C54 F7 105.4(7)
F8 C54 C53 112.4(7)
F9 C54 C53 111.9(7)
F7 C54 C53 114.2(7)
N5 C55 C53 110.9(7)
N5 C55 C56 112.2(6)
C53 C55 C56 115.2(7)
C57 C56 C55 106.3(7)
C56 C57 C61 106.8(7)
C56 C57 C58 111.2(7)
C61 C57 C58 107.5(7)
C62 C58 C59 116.6(8)
C62 C58 C57 110.1(7)
C59 C58 C57 107.8(7)
N5 C59 C58 111.2(7)
N5 C60 C61 111.6(7)
C57 C61 C60 108.8(7)
C63 C62 C58 128.5(8)
C69 C64 C65 115.8(8)
C69 C64 C72 119.6(7)
C65 C64 C72 124.5(8)
C66 C65 C64 121.1(9)
O8 C66 C65 123.5(9)
O8 C66 C67 114.8(9)
C65 C66 C67 121.8(9)
C68 C67 C66 121.0(9)
C67 C68 C69 118.1(9)
N7 C69 C64 123.7(8)
N7 C69 C68 114.0(9)
C64 C69 C68 122.3(8)
N7 C70 C71 124.5(8)
C72 C71 C70 121.1(8)
C71 C72 C64 114.9(8)
C71 C72 C74 116.6(7)
C64 C72 C74 128.5(7)
O7 C74 C75 104.2(7)
O7 C74 C76 110.3(7)
C75 C74 C76 110.5(7)
O7 C74 C72 111.5(7)
C75 C74 C72 111.0(7)
C76 C74 C72 109.2(7)
F10 C75 F12 108.1(8)
F10 C75 F11 105.0(7)
F12 C75 F11 105.1(8)
F10 C75 C74 111.5(8)
F12 C75 C74 114.1(8)
F11 C75 C74 112.4(8)
N8 C76 C74 110.3(7)
N8 C76 C77 112.7(7)
C74 C76 C77 110.4(7)
C78 C77 C76 105.2(7)
C82 C78 C77 108.1(7)
C82 C78 C79 108.0(7)
C77 C78 C79 108.3(7)
C78 C79 C80 108.0(7)
N8 C80 C79 110.5(8)
N8 C81 C82 112.0(7)
C78 C82 C83 110.0(8)
C78 C82 C81 109.0(7)
C83 C82 C81 112.8(7)
C84 C83 C82 129.7(11)
C2 N1 C3 115.2(8)
C18 N2 C13 109.1(7)
C18 N2 C17 108.6(6)
C13 N2 C17 108.1(6)
C28 N3 C27 116.3(8)
C39 N4 C38 108.3(7)
C39 N4 C34 108.8(7)
C38 N4 C34 108.1(7)
C60 N5 C55 111.0(7)
C60 N5 C59 107.3(6)
C55 N5 C59 107.6(6)
C49 N6 C48 115.3(8)
C70 N7 C69 116.1(8)
C80 N8 C81 108.0(7)
C80 N8 C76 106.9(7)
C81 N8 C76 110.7(7)
C6 O2 C10 116.0(8)
C24 O3 C31 117.0(8)
C45 O5 C52 116.7(8)
C66 O8 C73 117.2(8)

loop_
_geom_bond_atom_site_label_1
_geom_bond_atom_site_label_2
_geom_bond_distance
C1 C9 1.358(10)
C1 C2 1.410(12)
C2 N1 1.346(11)
C3 N1 1.361(9)
C3 C4 1.398(11)
C3 C8 1.445(11)
C4 C5 1.360(11)
C5 C6 1.431(13)
C6 C7 1.376(12)
C6 O2 1.378(9)
C7 C8 1.418(10)
C8 C9 1.447(11)
C9 C11 1.580(11)
C10 O2 1.451(11)
C11 O1 1.427(9)
C11 C12 1.525(11)
C11 C13 1.532(10)
C12 F1 1.332(9)
C12 F3 1.331(10)
C12 F2 1.363(10)
C13 N2 1.478(9)
C13 C14 1.565(11)
C14 C15 1.493(10)
C15 C19 1.495(10)
C15 C16 1.567(12)
C16 C20 1.489(10)
C16 C17 1.571(11)
C17 N2 1.501(9)
C18 N2 1.438(9)
C18 C19 1.569(11)
C20 C21 1.244(9)
C22 C23 1.410(10)
C22 C30 1.441(11)
C22 C27 1.444(12)
C23 C24 1.378(11)
C24 O3 1.382(9)
C24 C25 1.383(12)
C25 C26 1.349(11)
C26 C27 1.437(11)
C27 N3 1.344(9)
C28 N3 1.337(10)
C28 C29 1.419(11)
C29 C30 1.371(9)
C30 C32 1.586(11)
C31 O3 1.470(12)
C32 O4 1.409(9)
C32 C33 1.527(11)
C32 C34 1.548(10)
C33 F4 1.319(9)
C33 F5 1.340(10)
C33 F6 1.347(10)
C34 N4 1.487(10)
C34 C35 1.531(11)
C35 C36 1.525(10)
C36 C40 1.498(10)
C36 C37 1.555(12)
C37 C38 1.579(11)
C38 N4 1.470(10)
C39 N4 1.451(10)
C39 C40 1.591(11)
C40 C41 1.541(12)
C41 C42 1.225(10)
C43 C44 1.431(10)
C43 C48 1.444(12)
C43 C51 1.468(11)
C44 C45 1.377(12)
C45 O5 1.380(10)
C45 C46 1.409(13)
C46 C47 1.367(11)
C47 C48 1.423(11)
C48 N6 1.389(9)
C49 N6 1.327(11)
C49 C50 1.422(12)
C50 C51 1.367(10)
C51 C53 1.552(11)
C52 O5 1.449(10)
C53 O6 1.421(9)
C53 C55 1.512(10)
C53 C54 1.542(11)
C54 F8 1.321(9)
C54 F9 1.339(10)
C54 F7 1.378(10)
C55 N5 1.471(9)
C55 C56 1.574(11)
C56 C57 1.503(10)
C57 C61 1.510(10)
C57 C58 1.580(12)
C58 C62 1.479(10)
C58 C59 1.551(11)
C59 N5 1.490(9)
C60 N5 1.443(10)
C60 C61 1.565(11)
C62 C63 1.281(9)
C64 C69 1.421(12)
C64 C65 1.423(10)
C64 C72 1.463(11)
C65 C66 1.376(12)
C66 O8 1.363(10)
C66 C67 1.396(13)
C67 C68 1.352(11)
C68 C69 1.450(11)
C69 N7 1.359(10)
C70 N7 1.331(11)
C70 C71 1.438(12)
C71 C72 1.372(9)
C72 C74 1.577(11)
C73 O8 1.455(12)
C74 O7 1.394(9)
C74 C75 1.525(11)
C74 C76 1.532(10)
C75 F10 1.319(10)
C75 F12 1.324(10)
C75 F11 1.370(11)
C76 N8 1.487(10)
C76 C77 1.583(11)
C77 C78 1.553(10)
C78 C82 1.503(10)
C78 C79 1.576(12)
C79 C80 1.585(12)
C80 N8 1.460(10)
C81 N8 1.462(10)
C81 C82 1.561(11)
C82 C83 1.516(12)
C83 C84 1.218(11)
